data_4337489
loop_
_publ_author_name
'Samarasekere, Pradeep'
'Wang, Xiqu'
'Jacobson, Allan J.'
'Tapp, Joshua'
'M\"oller, Angela'

_publ_section_title
;
 Synthesis, crystal structures, magnetic, and thermal properties of
 divalent metal formate-formamide layered compounds.
;
_journal_issue 1
_journal_name_full 'Inorganic chemistry'
_journal_page_first 244
_journal_page_last 256
_journal_paper_doi 10.1021/ic402200v
_journal_volume 53
_journal_year 2014
_chemical_formula_sum 'C4 H8 N2 Ni O6'
_chemical_formula_weight 238.83
_chemical_name_systematic
;
 ?
;
_space_group_IT_number 14
_symmetry_cell_setting monoclinic
_symmetry_space_group_name_Hall '-P 2yn'
_symmetry_space_group_name_H-M 'P 1 21/n 1'
_atom_sites_solution_hydrogens geom
_atom_sites_solution_primary direct
_atom_sites_solution_secondary difmap
_audit_creation_method SHELXL-97
_cell_angle_alpha 90.00
_cell_angle_beta 116.052(3)
_cell_angle_gamma 90.00
_cell_formula_units_Z 2
_cell_length_a 7.3615(18)
_cell_length_b 8.088(2)
_cell_length_c 8.240(3)
_cell_measurement_temperature 233(2)
_cell_volume 440.8(2)
_computing_structure_refinement 'SHELXL-97 (Sheldrick, 1997)'
_diffrn_ambient_temperature 233(2)
_diffrn_measured_fraction_theta_full 0.947
_diffrn_measured_fraction_theta_max 0.869
_diffrn_measurement_device_type 'Bruker ApexII'
_diffrn_measurement_method 'narrow frame'
_diffrn_radiation_monochromator graphite
_diffrn_radiation_source 'fine-focus sealed tube'
_diffrn_radiation_type MoK\a
_diffrn_radiation_wavelength 0.71073
_diffrn_reflns_av_R_equivalents 0.0297
_diffrn_reflns_av_sigmaI/netI 0.0308
_diffrn_reflns_limit_h_max 0
_diffrn_reflns_limit_h_min -9
_diffrn_reflns_limit_k_max 10
_diffrn_reflns_limit_k_min 0
_diffrn_reflns_limit_l_max 10
_diffrn_reflns_limit_l_min -9
_diffrn_reflns_number 973
_diffrn_reflns_theta_full 25.50
_diffrn_reflns_theta_max 27.81
_diffrn_reflns_theta_min 3.73
_exptl_absorpt_coefficient_mu 2.203
_exptl_absorpt_correction_T_max 0.9573
_exptl_absorpt_correction_T_min 0.8978
_exptl_absorpt_correction_type psi-scan
_exptl_absorpt_process_details 'Bruker XPREP 2008/2'
_exptl_crystal_density_diffrn 1.800
_exptl_crystal_density_method 'not measured'
_exptl_crystal_F_000 244
_exptl_crystal_size_max 0.10
_exptl_crystal_size_mid 0.08
_exptl_crystal_size_min 0.08
_refine_diff_density_max 0.727
_refine_diff_density_min -0.514
_refine_diff_density_rms 0.095
_refine_ls_extinction_method none
_refine_ls_goodness_of_fit_ref 1.160
_refine_ls_hydrogen_treatment mixed
_refine_ls_matrix_type full
_refine_ls_number_parameters 69
_refine_ls_number_reflns 916
_refine_ls_number_restraints 1
_refine_ls_restrained_S_all 1.159
_refine_ls_R_factor_all 0.0454
_refine_ls_R_factor_gt 0.0326
_refine_ls_shift/su_max 0.000
_refine_ls_shift/su_mean 0.000
_refine_ls_structure_factor_coef Fsqd
_refine_ls_weighting_details 'calc w=1/[\s^2^(Fo^2^)+(0.0538P)^2^+0.0000P] where P=(Fo^2^+2Fc^2^)/3'
_refine_ls_weighting_scheme calc
_refine_ls_wR_factor_gt 0.0892
_refine_ls_wR_factor_ref 0.0921
_reflns_number_gt 735
_reflns_number_total 916
_reflns_threshold_expression >2sigma(I)
_cod_data_source_file ic402200v_si_002.cif
_cod_data_source_block 2bNi
_cod_depositor_comments
;
The following automatic conversions were performed:

'_symmetry_cell_setting' value 'Monoclinic' changed to 'monoclinic'
according to
/usr/data/users/saulius/automatic-downloads/current/ACS/lib/dictionaries/cif_core.dic
dictionary named 'cif_core.dic' version 2.4.2 from 2011-04-26.

Automatic conversion script
Id: cif_fix_values 2281 2013-09-26 08:29:07Z andrius 
;
_cod_original_cell_volume 440.7(2)
_cod_original_sg_symbol_H-M P2(1)/n
_cod_database_code 4337489

loop_
_symmetry_equiv_pos_as_xyz
'x, y, z'
'-x+1/2, y+1/2, -z+1/2'
'-x, -y, -z'
'x-1/2, -y-1/2, z-1/2'

loop_
_atom_site_label
_atom_site_type_symbol
_atom_site_fract_x
_atom_site_fract_y
_atom_site_fract_z
_atom_site_U_iso_or_equiv
_atom_site_adp_type
_atom_site_occupancy
_atom_site_symmetry_multiplicity
_atom_site_calc_flag
_atom_site_refinement_flags
Ni1 Ni 0.0000 0.5000 0.0000 0.0158(2) Uani 1 2 d S
O2 O 0.1857(3) 0.4304(3) 0.2599(3) 0.0214(5) Uani 1 1 d .
O1 O 0.1082(3) 0.7394(3) 0.0558(3) 0.0235(5) Uani 1 1 d .
O3 O 0.2366(4) 0.4583(3) -0.0670(3) 0.0277(6) Uani 1 1 d .
N2 N 0.3863(5) 0.4115(5) -0.2490(4) 0.0413(9) Uani 1 1 d .
H2A H 0.5035 0.4390 -0.1668 0.050 Uiso 1 1 calc R
H2B H 0.3724 0.3811 -0.3538 0.050 Uiso 1 1 calc R
C2 C 0.2301(5) 0.4159(5) -0.2147(4) 0.0288(8) Uani 1 1 d .
C1 C 0.2825(5) 0.2968(4) 0.2892(4) 0.0207(7) Uani 1 1 d D
H1 H 0.276(6) 0.234(4) 0.179(4) 0.034(10) Uiso 1 1 d D
H2 H 0.094(6) 0.394(5) -0.332(5) 0.037(11) Uiso 1 1 d .

loop_
_atom_site_aniso_label
_atom_site_aniso_U_11
_atom_site_aniso_U_22
_atom_site_aniso_U_33
_atom_site_aniso_U_23
_atom_site_aniso_U_13
_atom_site_aniso_U_12
Ni1 0.0141(3) 0.0145(3) 0.0144(3) -0.0005(2) 0.0023(2) 0.0000(2)
O2 0.0214(11) 0.0168(11) 0.0187(9) 0.0001(9) 0.0020(9) 0.0037(9)
O1 0.0256(12) 0.0193(12) 0.0163(9) -0.0019(9) 0.0008(9) -0.0047(10)
O3 0.0227(12) 0.0348(15) 0.0256(11) -0.0027(10) 0.0106(10) 0.0011(10)
N2 0.0310(17) 0.060(3) 0.0354(16) -0.0168(16) 0.0170(15) -0.0030(16)
C2 0.0233(17) 0.032(2) 0.0282(15) -0.0058(15) 0.0085(15) -0.0003(15)
C1 0.0202(15) 0.0186(16) 0.0193(13) -0.0007(11) 0.0050(12) -0.0005(12)

loop_
_atom_type_symbol
_atom_type_description
_atom_type_scat_dispersion_real
_atom_type_scat_dispersion_imag
_atom_type_scat_source
C C 0.0033 0.0016 'International Tables Vol C Tables 4.2.6.8 and 6.1.1.4'
H H 0.0000 0.0000 'International Tables Vol C Tables 4.2.6.8 and 6.1.1.4'
N N 0.0061 0.0033 'International Tables Vol C Tables 4.2.6.8 and 6.1.1.4'
O O 0.0106 0.0060 'International Tables Vol C Tables 4.2.6.8 and 6.1.1.4'
Ni Ni 0.3393 1.1124 'International Tables Vol C Tables 4.2.6.8 and 6.1.1.4'

loop_
_geom_angle_atom_site_label_1
_geom_angle_atom_site_label_2
_geom_angle_atom_site_label_3
_geom_angle
_geom_angle_site_symmetry_1
_geom_angle_site_symmetry_3
O2 Ni1 O2 180.0 . 3_565
O2 Ni1 O1 89.43(9) . 3_565
O2 Ni1 O1 90.57(9) 3_565 3_565
O2 Ni1 O1 90.57(9) . .
O2 Ni1 O1 89.43(9) 3_565 .
O1 Ni1 O1 180.00(12) 3_565 .
O2 Ni1 O3 91.11(9) . 3_565
O2 Ni1 O3 88.89(9) 3_565 3_565
O1 Ni1 O3 85.70(9) 3_565 3_565
O1 Ni1 O3 94.30(9) . 3_565
O2 Ni1 O3 88.89(9) . .
O2 Ni1 O3 91.11(9) 3_565 .
O1 Ni1 O3 94.30(9) 3_565 .
O1 Ni1 O3 85.70(9) . .
O3 Ni1 O3 180.0 3_565 .
C1 O2 Ni1 119.86(19) . .
C1 O1 Ni1 125.6(2) 2 .
C2 O3 Ni1 129.0(2) . .
O3 C2 N2 124.2(3) . .
O2 C1 O1 124.4(3) . 2_545

loop_
_geom_bond_atom_site_label_1
_geom_bond_atom_site_label_2
_geom_bond_distance
_geom_bond_site_symmetry_2
Ni1 O2 2.050(2) .
Ni1 O2 2.050(2) 3_565
Ni1 O1 2.067(2) 3_565
Ni1 O1 2.067(2) .
Ni1 O3 2.073(2) 3_565
Ni1 O3 2.073(2) .
O2 C1 1.258(4) .
O1 C1 1.262(4) 2
O3 C2 1.245(4) .
N2 C2 1.299(5) .
C1 O1 1.262(4) 2_545
